data_7011944
loop_
_publ_author_name
'Susana M. O. Quintal'
'Helena I. S. Nogueira'
'Vitor F\'elix'
'Michael G. B. Drew'

_publ_section_title
;
 Coordination modes of 2-mercaptonicotinic acid: synthesis and crystal
 structures of palladium(II), platinum(II), rhenium(III) and
 molybdenum(VI) complexes
;
_journal_issue 23
_journal_name_full 'J. Chem. Soc., Dalton Trans.'
_journal_page_first 4479
_journal_page_last 4487
_journal_paper_doi 10.1039/b206101e
_journal_year 2002
_chemical_formula_sum 'C36 H40 N3 O5 P Pt S2'
_chemical_formula_weight 884.89
_chemical_name_systematic
; 
? 
;
_space_group_IT_number 4
_symmetry_cell_setting monoclinic
_symmetry_space_group_name_Hall 'P 2yb'
_symmetry_space_group_name_H-M 'P 1 21 1'
_atom_sites_solution_hydrogens geom
_atom_sites_solution_primary direct
_atom_sites_solution_secondary difmap
_audit_creation_method SHELXL-97
_cell_angle_alpha 90.00
_cell_angle_beta 115.540(10)
_cell_angle_gamma 90.00
_cell_formula_units_Z 2
_cell_length_a 10.390(15)
_cell_length_b 17.781(20)
_cell_length_c 11.553(15)
_cell_measurement_temperature 293(2)
_cell_volume 1926(4)
_computing_molecular_graphics 'Platon (Spek, 1999)'
_computing_publication_material 'SHELXL-97 (Sheldrick, 1997)'
_computing_structure_refinement 'SHELXL-97 (Sheldrick, 1997)'
_computing_structure_solution 'SHELXS-97 (Sheldrick, 1990)'
_diffrn_ambient_temperature 293(2)
_diffrn_measured_fraction_theta_full 0.950
_diffrn_measured_fraction_theta_max 0.950
_diffrn_measurement_device_type 'MAR  research image plate system'
_diffrn_radiation_monochromator graphite
_diffrn_radiation_source 'fine-focus sealed tube'
_diffrn_radiation_type MoK\a
_diffrn_radiation_wavelength 0.71073
_diffrn_reflns_av_R_equivalents 0.0000
_diffrn_reflns_av_sigmaI/netI 0.0306
_diffrn_reflns_limit_h_max 12
_diffrn_reflns_limit_h_min 0
_diffrn_reflns_limit_k_max 21
_diffrn_reflns_limit_k_min -21
_diffrn_reflns_limit_l_max 12
_diffrn_reflns_limit_l_min -14
_diffrn_reflns_number 6141
_diffrn_reflns_theta_full 25.94
_diffrn_reflns_theta_max 25.94
_diffrn_reflns_theta_min 1.95
_exptl_absorpt_coefficient_mu 3.836
_exptl_absorpt_correction_type empirical
_exptl_crystal_colour yellow
_exptl_crystal_density_diffrn 1.526
_exptl_crystal_density_method 'not measured'
_exptl_crystal_F_000 884
_refine_diff_density_max 2.371
_refine_diff_density_min -1.096
_refine_diff_density_rms 0.132
_refine_ls_abs_structure_details 'Flack H D (1983), Acta Cryst. A39, 876-881'
_refine_ls_abs_structure_Flack 0.0(3)
_refine_ls_extinction_method none
_refine_ls_goodness_of_fit_ref 1.052
_refine_ls_hydrogen_treatment mixed
_refine_ls_matrix_type full
_refine_ls_number_parameters 428
_refine_ls_number_reflns 6141
_refine_ls_number_restraints 1
_refine_ls_restrained_S_all 1.052
_refine_ls_R_factor_all 0.0546
_refine_ls_R_factor_gt 0.0449
_refine_ls_shift/su_max 0.000
_refine_ls_shift/su_mean 0.000
_refine_ls_structure_factor_coef Fsqd
_refine_ls_weighting_details 'w=1/[\s^2^(Fo^2^)+(0.0836P)^2^+4.8904P] where P=(Fo^2^+2Fc^2^)/3'
_refine_ls_weighting_scheme calc
_refine_ls_wR_factor_gt 0.1176
_refine_ls_wR_factor_ref 0.1241
_reflns_number_gt 5499
_reflns_number_total 6141
_reflns_threshold_expression >2sigma(I)
_cod_data_source_file b206101e.txt
_cod_data_source_block compound_3
_cod_depositor_comments
;
The following automatic conversions were performed:
'_symmetry_cell_setting' value 'Monoclinic' changed to 'monoclinic'
according to '/home/saulius/struct/CIF-dictionaries/cif_core.dic'
dictionary named 'cif_core.dic' version 2.4.1 from
2010-06-29.

'_exptl_absorpt_correction_type' value 'Empirical' changed to
'empirical' according to
'/home/saulius/struct/CIF-dictionaries/cif_core.dic' dictionary named
'cif_core.dic' version 2.4.1 from 2010-06-29.

Automatic conversion script
Id: cif_fix_enum 1527 2010-12-29 10:47:43Z saulius 

The following automatic conversions were performed:

'_refine_ls_weighting_scheme' value 'calc
w=1/[\s^2^(Fo^2^)+(0.0836P)^2^+4.8904P] where P=(Fo^2^+2Fc^2^)/3' was
changed to 'calc'. New tag '_refine_ls_weighting_details' was
created. The value of the new tag was set to
'w=1/[\s^2^(Fo^2^)+(0.0836P)^2^+4.8904P] where P=(Fo^2^+2Fc^2^)/3'.

Automatic conversion script
Id: cif_fix_values 3143 2015-03-26 13:38:13Z robertas 
;
_cod_original_sg_symbol_H-M P21
_cod_database_code 7011944

loop_
_symmetry_equiv_pos_as_xyz
'x, y, z'
'-x, y+1/2, -z'

loop_
_atom_site_label
_atom_site_type_symbol
_atom_site_fract_x
_atom_site_fract_y
_atom_site_fract_z
_atom_site_U_iso_or_equiv
_atom_site_adp_type
_atom_site_occupancy
_atom_site_calc_flag
_atom_site_refinement_flags
_atom_site_disorder_assembly
_atom_site_disorder_group
Pt Pt 0.42743(3) 0.46033(5) 0.32696(2) 0.03471(11) Uani 1 d . . .
N11 N 0.3943(9) 0.4159(6) 0.1460(7) 0.0427(19) Uani 1 d . . .
C12 C 0.2802(10) 0.3679(6) 0.1232(10) 0.042(2) Uani 1 d . . .
C13 C 0.2227(13) 0.3244(6) 0.0091(10) 0.047(3) Uani 1 d . . .
C14 C 0.2828(9) 0.3318(5) -0.0750(6) 0.057(3) Uani 1 d . . .
H14 H 0.2472 0.3037 -0.1502 0.069 Uiso 1 calc R . .
C15 C 0.3961(9) 0.3808(5) -0.0501(6) 0.071(4) Uani 1 d R . .
H15 H 0.4354 0.3852 -0.1085 0.085 Uiso 1 calc R . .
C16 C 0.4507(9) 0.4230(5) 0.0621(6) 0.056(3) Uani 1 d R . .
H16 H 0.5261 0.4560 0.0788 0.067 Uiso 1 calc R . .
C17 C 0.0992(16) 0.2722(8) -0.0237(14) 0.066(4) Uani 1 d . . .
O18 O 0.0446(12) 0.2447(6) -0.1316(11) 0.081(3) Uani 1 d . . .
O19 O 0.0461(17) 0.2714(10) 0.0573(14) 0.120(6) Uani 1 d . . .
H19 H -0.0208 0.2417 0.0335 0.144 Uiso 1 calc R . .
S1 S 0.2364(3) 0.37534(16) 0.2523(2) 0.0435(5) Uani 1 d . . .
S2 S 0.6049(3) 0.54620(14) 0.3491(3) 0.0443(5) Uani 1 d . . .
N21 N 0.7184(16) 0.4153(8) 0.3416(14) 0.057(3) Uani 1 d . . .
C22 C 0.7252(12) 0.4918(8) 0.3227(14) 0.039(3) Uani 1 d . . .
C23 C 0.8175(13) 0.5178(7) 0.2668(10) 0.042(2) Uani 1 d . . .
C24 C 0.9052(9) 0.4625(12) 0.2435(9) 0.049(2) Uani 1 d . . .
H24 H 0.9701 0.4788 0.2132 0.059 Uiso 1 calc R . .
C25 C 0.8973(15) 0.3890(8) 0.2635(13) 0.058(3) Uani 1 d . . .
H25 H 0.9517 0.3539 0.2444 0.070 Uiso 1 calc R . .
C26 C 0.8046(13) 0.3682(7) 0.3137(13) 0.054(3) Uani 1 d . . .
H26 H 0.8003 0.3173 0.3302 0.064 Uiso 1 calc R . .
C27 C 0.8275(13) 0.5983(6) 0.2370(12) 0.050(3) Uani 1 d . . .
O28 O 0.9186(16) 0.6110(7) 0.1924(17) 0.111(5) Uani 1 d . . .
H28 H 0.9175 0.6558 0.1754 0.133 Uiso 1 calc R . .
O29 O 0.762(2) 0.6469(7) 0.257(3) 0.159(9) Uani 1 d . . .
P1 P 0.4302(3) 0.49454(15) 0.5125(2) 0.0345(5) Uani 1 d . . .
C31 C 0.5923(10) 0.4677(14) 0.6547(8) 0.050(3) Uani 1 d . . .
C32 C 0.7098(12) 0.4376(7) 0.6496(11) 0.054(3) Uani 1 d . . .
H32 H 0.7118 0.4307 0.5706 0.065 Uiso 1 calc R . .
C33 C 0.8254(15) 0.4171(10) 0.7599(14) 0.068(4) Uani 1 d . . .
H33 H 0.9037 0.3941 0.7559 0.081 Uiso 1 calc R . .
C34 C 0.8244(16) 0.4314(9) 0.8790(13) 0.068(3) Uani 1 d . . .
H34 H 0.9033 0.4186 0.9542 0.082 Uiso 1 calc R . .
C35 C 0.7118(12) 0.4629(14) 0.8854(12) 0.078(4) Uani 1 d . . .
H35 H 0.7124 0.4709 0.9652 0.093 Uiso 1 calc R . .
C36 C 0.5947(12) 0.4838(9) 0.7769(10) 0.065(5) Uani 1 d . . .
H36 H 0.5183 0.5081 0.7825 0.078 Uiso 1 calc R . .
C41 C 0.2942(10) 0.4469(8) 0.5480(9) 0.045(4) Uani 1 d . . .
C42 C 0.1940(12) 0.4834(7) 0.5724(12) 0.055(3) Uani 1 d . . .
H42 H 0.1939 0.5357 0.5722 0.066 Uiso 1 calc R . .
C43 C 0.0901(14) 0.446(2) 0.5980(14) 0.119(13) Uani 1 d . . .
H43 H 0.0186 0.4712 0.6097 0.143 Uiso 1 calc R . .
C44 C 0.1009(17) 0.3653(10) 0.6051(14) 0.074(4) Uani 1 d . . .
H44 H 0.0361 0.3376 0.6236 0.088 Uiso 1 calc R . .
C45 C 0.2046(16) 0.3289(9) 0.5850(12) 0.066(4) Uani 1 d . . .
H45 H 0.2110 0.2768 0.5908 0.079 Uiso 1 calc R . .
C46 C 0.3017(14) 0.3696(7) 0.5557(12) 0.055(3) Uani 1 d . . .
H46 H 0.3718 0.3444 0.5412 0.065 Uiso 1 calc R . .
C51 C 0.4000(13) 0.5948(6) 0.5188(11) 0.047(2) Uani 1 d . . .
C52 C 0.2706(17) 0.6251(9) 0.4268(16) 0.071(4) Uani 1 d . . .
H52 H 0.2036 0.5939 0.3659 0.085 Uiso 1 calc R . .
C53 C 0.244(3) 0.7003(11) 0.427(2) 0.108(8) Uani 1 d . . .
H53 H 0.1572 0.7209 0.3710 0.130 Uiso 1 calc R . .
C54 C 0.359(3) 0.7480(9) 0.522(2) 0.094(6) Uani 1 d . . .
H54 H 0.3431 0.7994 0.5238 0.113 Uiso 1 calc R . .
C55 C 0.483(2) 0.7203(9) 0.6031(19) 0.086(5) Uani 1 d . . .
H55 H 0.5548 0.7520 0.6581 0.103 Uiso 1 calc R . .
C56 C 0.5069(17) 0.6411(7) 0.6055(14) 0.064(3) Uani 1 d . . .
H56 H 0.5925 0.6205 0.6642 0.077 Uiso 1 calc R . .
N61 N 0.2642(15) 0.6693(7) 0.0124(12) 0.073(3) Uani 1 d . . .
C61 C 0.210(2) 0.6215(11) 0.085(2) 0.093(6) Uani 1 d . . .
H61A H 0.1583 0.6528 0.1190 0.111 Uiso 1 calc R . .
H61B H 0.2913 0.6003 0.1573 0.111 Uiso 1 calc R . .
C62 C 0.116(2) 0.5591(15) 0.011(3) 0.119(8) Uani 1 d . . .
H62A H 0.0590 0.5753 -0.0750 0.143 Uiso 1 calc R . .
H62B H 0.0554 0.5448 0.0510 0.143 Uiso 1 calc R . .
H62C H 0.1734 0.5169 0.0107 0.143 Uiso 1 calc R . .
C71 C 0.390(3) 0.6320(14) -0.003(3) 0.115(7) Uani 1 d . . .
H71A H 0.4745 0.6336 0.0777 0.138 Uiso 1 calc R . .
H71B H 0.3673 0.5797 -0.0274 0.138 Uiso 1 calc R . .
C72 C 0.418(4) 0.6720(17) -0.104(3) 0.158(13) Uani 1 d . . .
H72A H 0.3917 0.6401 -0.1780 0.189 Uiso 1 calc R . .
H72B H 0.5182 0.6837 -0.0708 0.189 Uiso 1 calc R . .
H72C H 0.3638 0.7176 -0.1281 0.189 Uiso 1 calc R . .
C81 C 0.307(2) 0.7447(11) 0.0747(18) 0.089(5) Uani 1 d . . .
H81A H 0.3329 0.7765 0.0201 0.107 Uiso 1 calc R . .
H81B H 0.2242 0.7674 0.0797 0.107 Uiso 1 calc R . .
C82 C 0.4219(19) 0.7441(8) 0.2005(13) 0.104(6) Uani 1 d . . .
H82A H 0.4243 0.6966 0.2407 0.125 Uiso 1 calc R . .
H82B H 0.4087 0.7837 0.2508 0.125 Uiso 1 calc R . .
H82C H 0.5103 0.7517 0.1944 0.125 Uiso 1 calc R . .
OW1 O -0.0320(17) 0.2081(8) 0.2089(11) 0.116(5) Uani 1 d R . .

loop_
_atom_site_aniso_label
_atom_site_aniso_U_11
_atom_site_aniso_U_22
_atom_site_aniso_U_33
_atom_site_aniso_U_23
_atom_site_aniso_U_13
_atom_site_aniso_U_12
Pt 0.03502(16) 0.03530(17) 0.03446(16) -0.0014(3) 0.01560(11) 0.0001(2)
N11 0.049(5) 0.052(5) 0.026(4) -0.008(4) 0.016(3) -0.001(4)
C12 0.034(5) 0.047(6) 0.043(5) 0.004(4) 0.016(4) 0.002(4)
C13 0.057(7) 0.030(5) 0.038(5) 0.001(4) 0.005(5) 0.004(4)
C14 0.068(8) 0.065(8) 0.030(5) -0.021(5) 0.012(5) 0.002(6)
C15 0.075(9) 0.093(11) 0.045(6) -0.002(7) 0.027(6) 0.000(8)
C16 0.074(8) 0.061(7) 0.044(6) -0.011(5) 0.035(6) -0.017(6)
C17 0.070(8) 0.046(7) 0.063(8) -0.001(6) 0.010(7) -0.010(6)
O18 0.073(6) 0.060(6) 0.084(7) -0.036(6) 0.008(5) 0.004(5)
O19 0.117(11) 0.134(13) 0.092(8) -0.013(9) 0.027(8) -0.072(10)
S1 0.0393(12) 0.0464(13) 0.0452(12) -0.0056(11) 0.0186(10) -0.0073(10)
S2 0.0452(13) 0.0349(12) 0.0573(14) -0.0037(11) 0.0264(12) -0.0042(10)
N21 0.067(8) 0.043(6) 0.070(8) -0.008(6) 0.038(6) 0.005(5)
C22 0.016(4) 0.045(6) 0.055(6) 0.006(5) 0.012(4) 0.000(4)
C23 0.046(6) 0.040(5) 0.035(5) -0.003(4) 0.011(4) -0.007(5)
C24 0.040(4) 0.055(6) 0.059(5) -0.023(10) 0.027(4) -0.010(9)
C25 0.057(7) 0.053(8) 0.068(8) -0.001(6) 0.029(6) 0.012(6)
C26 0.051(6) 0.040(6) 0.065(7) 0.008(6) 0.019(6) 0.008(5)
C27 0.050(6) 0.041(6) 0.060(6) 0.003(5) 0.026(5) -0.001(5)
O28 0.126(11) 0.071(7) 0.188(15) 0.059(9) 0.118(11) 0.033(7)
O29 0.200(18) 0.047(7) 0.33(3) 0.026(11) 0.21(2) 0.019(8)
P1 0.0340(12) 0.0351(11) 0.0342(11) -0.0045(9) 0.0146(10) -0.0015(9)
C31 0.039(4) 0.068(10) 0.035(4) -0.019(8) 0.009(3) -0.012(7)
C32 0.050(6) 0.064(9) 0.052(6) 0.003(5) 0.026(5) 0.005(5)
C33 0.053(7) 0.080(10) 0.065(8) 0.009(7) 0.020(6) 0.012(7)
C34 0.069(8) 0.068(8) 0.058(7) -0.005(6) 0.018(6) -0.005(6)
C35 0.056(6) 0.098(10) 0.063(7) -0.054(10) 0.010(5) -0.015(11)
C36 0.041(5) 0.113(15) 0.036(5) -0.016(6) 0.013(4) -0.004(6)
C41 0.033(4) 0.066(12) 0.035(4) 0.000(5) 0.012(3) -0.003(5)
C42 0.045(6) 0.056(8) 0.064(7) 0.000(5) 0.024(5) 0.006(4)
C43 0.045(7) 0.24(4) 0.075(8) -0.076(17) 0.030(6) -0.063(15)
C44 0.075(10) 0.081(11) 0.061(8) -0.006(8) 0.026(7) -0.036(8)
C45 0.077(9) 0.060(8) 0.049(6) 0.008(6) 0.017(6) -0.019(7)
C46 0.059(7) 0.048(6) 0.060(7) -0.008(6) 0.030(6) -0.015(5)
C51 0.066(7) 0.036(5) 0.050(6) -0.002(4) 0.036(5) 0.007(5)
C52 0.070(9) 0.063(8) 0.081(9) 0.011(7) 0.034(8) 0.012(7)
C53 0.17(2) 0.073(11) 0.128(16) 0.043(12) 0.107(17) 0.063(13)
C54 0.157(19) 0.044(8) 0.114(14) 0.005(9) 0.090(15) 0.007(10)
C55 0.113(14) 0.047(8) 0.094(11) -0.013(8) 0.041(11) -0.013(9)
C56 0.079(9) 0.041(6) 0.066(8) -0.006(6) 0.026(7) -0.008(6)
N61 0.090(9) 0.052(6) 0.064(7) 0.010(6) 0.020(6) -0.001(6)
C61 0.086(12) 0.072(11) 0.089(12) 0.034(10) 0.008(10) -0.002(9)
C62 0.101(15) 0.116(18) 0.139(19) 0.023(16) 0.051(14) -0.024(14)
C71 0.16(2) 0.087(14) 0.132(18) -0.007(13) 0.090(17) 0.012(14)
C72 0.25(4) 0.11(2) 0.19(3) -0.05(2) 0.16(3) -0.03(2)
C81 0.105(14) 0.074(10) 0.087(11) -0.015(9) 0.039(10) -0.016(9)
C82 0.101(14) 0.095(14) 0.095(12) -0.028(11) 0.023(11) -0.007(11)
OW1 0.152(14) 0.096(10) 0.081(8) 0.007(8) 0.034(9) -0.015(10)

loop_
_atom_type_symbol
_atom_type_description
_atom_type_scat_dispersion_real
_atom_type_scat_dispersion_imag
_atom_type_scat_source
C C 0.0033 0.0016 'International Tables Vol C Tables 4.2.6.8 and 6.1.1.4'
H H 0.0000 0.0000 'International Tables Vol C Tables 4.2.6.8 and 6.1.1.4'
N N 0.0061 0.0033 'International Tables Vol C Tables 4.2.6.8 and 6.1.1.4'
O O 0.0106 0.0060 'International Tables Vol C Tables 4.2.6.8 and 6.1.1.4'
Pt Pt -1.7033 8.3905 'International Tables Vol C Tables 4.2.6.8 and 6.1.1.4'
S S 0.1246 0.1234 'International Tables Vol C Tables 4.2.6.8 and 6.1.1.4'
P P 0.1023 0.0942 'International Tables Vol C Tables 4.2.6.8 and 6.1.1.4'

loop_
_geom_angle_atom_site_label_1
_geom_angle_atom_site_label_2
_geom_angle_atom_site_label_3
_geom_angle
_geom_angle_site_symmetry_1
_geom_angle_site_symmetry_3
_geom_angle_publ_flag
N11 Pt P1 170.1(3) . . ?
N11 Pt S2 97.9(3) . . ?
P1 Pt S2 91.97(10) . . ?
N11 Pt S1 69.2(3) . . ?
P1 Pt S1 100.88(10) . . ?
S2 Pt S1 166.20(10) . . ?
C16 N11 C12 121.6(8) . . ?
C16 N11 Pt 138.1(7) . . ?
C12 N11 Pt 100.3(6) . . ?
N11 C12 C13 119.6(9) . . ?
N11 C12 S1 107.9(7) . . ?
C13 C12 S1 132.5(9) . . ?
C14 C13 C12 117.9(10) . . ?
C14 C13 C17 119.0(10) . . ?
C12 C13 C17 123.1(12) . . ?
C13 C14 C15 121.2(6) . . ?
C14 C15 C16 120.0 . . ?
N11 C16 C15 119.7(5) . . ?
O18 C17 O19 125.8(15) . . ?
O18 C17 C13 118.3(15) . . ?
O19 C17 C13 114.7(12) . . ?
C12 S1 Pt 82.6(4) . . ?
C22 S2 Pt 102.4(5) . . ?
C26 N21 C22 118.8(14) . . ?
N21 C22 C23 118.3(12) . . ?
N21 C22 S2 115.9(12) . . ?
C23 C22 S2 125.2(11) . . ?
C24 C23 C22 117.4(12) . . ?
C24 C23 C27 120.0(12) . . ?
C22 C23 C27 122.6(12) . . ?
C25 C24 C23 122.9(12) . . ?
C24 C25 C26 116.3(12) . . ?
N21 C26 C25 126.0(13) . . ?
O29 C27 O28 122.3(13) . . ?
O29 C27 C23 124.0(12) . . ?
O28 C27 C23 113.7(11) . . ?
C51 P1 C31 109.0(8) . . ?
C51 P1 C41 106.3(6) . . ?
C31 P1 C41 100.2(6) . . ?
C51 P1 Pt 112.2(3) . . ?
C31 P1 Pt 114.7(5) . . ?
C41 P1 Pt 113.5(4) . . ?
C32 C31 C36 119.2(10) . . ?
C32 C31 P1 124.0(8) . . ?
C36 C31 P1 116.7(11) . . ?
C31 C32 C33 120.6(11) . . ?
C32 C33 C34 119.3(13) . . ?
C35 C34 C33 120.7(14) . . ?
C34 C35 C36 121.3(12) . . ?
C35 C36 C31 118.7(12) . . ?
C42 C41 C46 119.4(11) . . ?
C42 C41 P1 124.0(11) . . ?
C46 C41 P1 116.5(9) . . ?
C41 C42 C43 122.8(18) . . ?
C42 C43 C44 116.1(18) . . ?
C45 C44 C43 120.8(13) . . ?
C44 C45 C46 120.2(14) . . ?
C41 C46 C45 120.4(13) . . ?
C56 C51 C52 121.2(12) . . ?
C56 C51 P1 120.6(10) . . ?
C52 C51 P1 118.0(10) . . ?
C53 C52 C51 119.9(19) . . ?
C52 C53 C54 117(2) . . ?
C55 C54 C53 122.5(15) . . ?
C54 C55 C56 119.3(17) . . ?
C51 C56 C55 119.4(15) . . ?
C61 N61 C81 110.6(15) . . ?
C61 N61 C71 111.6(15) . . ?
C81 N61 C71 110.7(17) . . ?
N61 C61 C62 115.3(19) . . ?
C72 C71 N61 110(2) . . ?
C82 C81 N61 115.2(16) . . ?

loop_
_geom_bond_atom_site_label_1
_geom_bond_atom_site_label_2
_geom_bond_distance
_geom_bond_site_symmetry_2
_geom_bond_publ_flag
Pt N11 2.120(8) . ?
Pt P1 2.216(4) . ?
Pt S2 2.322(3) . ?
Pt S1 2.343(3) . ?
N11 C16 1.337(11) . ?
N11 C12 1.390(14) . ?
C12 C13 1.419(15) . ?
C12 S1 1.742(10) . ?
C13 C14 1.370(15) . ?
C13 C17 1.495(18) . ?
C14 C15 1.3900 . ?
C15 C16 1.3900 . ?
C17 O18 1.227(18) . ?
C17 O19 1.27(2) . ?
S2 C22 1.709(13) . ?
N21 C26 1.363(18) . ?
N21 C22 1.384(16) . ?
C22 C23 1.444(18) . ?
C23 C24 1.44(2) . ?
C23 C27 1.485(16) . ?
C24 C25 1.34(2) . ?
C25 C26 1.37(2) . ?
C27 O29 1.179(18) . ?
C27 O28 1.278(16) . ?
P1 C51 1.817(11) . ?
P1 C31 1.838(12) . ?
P1 C41 1.839(11) . ?
C31 C32 1.356(18) . ?
C31 C36 1.430(14) . ?
C32 C33 1.371(18) . ?
C33 C34 1.40(2) . ?
C34 C35 1.33(2) . ?
C35 C36 1.370(19) . ?
C41 C42 1.356(16) . ?
C41 C46 1.377(19) . ?
C42 C43 1.41(2) . ?
C43 C44 1.43(4) . ?
C44 C45 1.36(2) . ?
C45 C46 1.396(18) . ?
C51 C56 1.398(18) . ?
C51 C52 1.412(19) . ?
C52 C53 1.37(2) . ?
C53 C54 1.49(3) . ?
C54 C55 1.32(3) . ?
C55 C56 1.43(2) . ?
N61 C61 1.46(2) . ?
N61 C81 1.50(2) . ?
N61 C71 1.54(3) . ?
C61 C62 1.48(3) . ?
C71 C72 1.50(3) . ?
C81 C82 1.43(2) . ?
